data_1526519
loop_
_publ_author_name
'Kahlenberg, V.'
'Fischer, R.X.'

_publ_section_title
;
 Structural characterization of strontium monoferrite Sr Fe2 O4, a new
 stuffed framework compound
;
_journal_name_full 'Solid State Sciences'
_journal_page_first 433
_journal_page_last 439
_journal_volume 3
_journal_year 2001
_chemical_formula_sum 'Fe2 O4 Sr'
_chemical_name_systematic 'Sr Fe2 O4'
_space_group_IT_number 14
_symmetry_space_group_name_Hall '-P 2n'
_symmetry_space_group_name_H-M 'P 1 1 21/n'
_cell_angle_alpha 90
_cell_angle_beta 90
_cell_angle_gamma 91.53
_cell_formula_units_Z 8
_cell_length_a 8.1098
_cell_length_b 9.1177
_cell_length_c 10.8495
_cell_volume 801.956
_citation_journal_id_ASTM SSSCFJ
_cod_data_source_file Kahlenberg_SSSCFJ_2001_1960.cif
_cod_data_source_block Fe2O4Sr1
_cod_original_cell_volume 801.9556
_cod_original_sg_symbol_Hall '-P 2ybc (z,x-z,y)'
_cod_original_formula_sum 'Fe2 O4 Sr1'
_cod_database_code 1526519

loop_
_symmetry_equiv_pos_as_xyz
x,y,z
-x+1/2,-y+1/2,z+1/2
-x,-y,-z
x-1/2,y-1/2,-z-1/2

loop_
_atom_site_label
_atom_site_type_symbol
_atom_site_fract_x
_atom_site_fract_y
_atom_site_fract_z
_atom_site_occupancy
_atom_site_U_iso_or_equiv
O5 O-2 0.8524 0.4533 0.2588 1 0.0
Fe1 Fe+3 0.2214 0.0675 0.1387 1 0.0
Fe2 Fe+3 0.3037 0.4082 0.1358 1 0.0
O1 O-2 0.0198 -0.027 0.1347 1 0.0
Sr2 Sr+2 0.507 0.2295 0.8912 1 0.0
O8 O-2 0.3086 0.0565 0.9817 1 0.0
Sr1 Sr+2 0.4972 0.2018 0.3477 1 0.0
Fe3 Fe+3 0.1745 -0.068 0.8871 1 0.0
O3 O-2 0.2144 0.248 0.2219 1 0.0
Fe4 Fe+3 0.7411 0.4055 0.1124 1 0.0
O6 O-2 0.2331 -0.0853 0.7182 1 0.0
O7 O-2 0.7765 0.5767 0.0225 1 0.0
O4 O-2 0.8265 0.2464 0.032 1 0.0
O2 O-2 0.5197 0.3473 0.1137 1 0.0
